data_7059671
loop_
_publ_author_name
'Ling, Irene'
'Skelton, Brian W.'
'Sobolev, Alexandre N.'
'Alias, Yatimah'
'Khor, Zong Chin'
'Raston, Colin L.'

_publ_section_title
;
 Effect of anions on the solid-state interplay of symmetric and
 unsymmetric phosphonium cations
;
_journal_issue 25
_journal_name_full 'New Journal of Chemistry'
_journal_page_first 10220
_journal_page_last 10228
_journal_paper_doi 10.1039/D0NJ01975E
_journal_volume 44
_journal_year 2020
_chemical_formula_moiety 'C25 H22 P, C N S'
_chemical_formula_sum 'C26 H22 N P S'
_chemical_formula_weight 411.47
_space_group_crystal_system triclinic
_space_group_IT_number 2
_space_group_name_Hall '-P 1'
_space_group_name_H-M_alt 'P -1'
_atom_sites_solution_hydrogens geom
_audit_creation_method SHELXL-2018/3
_audit_update_record
;
2019-12-02 deposited with the CCDC.	2020-05-22 downloaded from the CCDC.
;
_cell_angle_alpha 70.204(4)
_cell_angle_beta 84.593(4)
_cell_angle_gamma 76.784(4)
_cell_formula_units_Z 4
_cell_length_a 9.8950(4)
_cell_length_b 12.8564(5)
_cell_length_c 18.7165(9)
_cell_measurement_reflns_used 3679
_cell_measurement_temperature 100(2)
_cell_measurement_theta_max 28.2460
_cell_measurement_theta_min 2.9320
_cell_volume 2180.59(17)
_computing_cell_refinement 'CrysAlisPro 1.171.38.46 (Rigaku OD, 2015)'
_computing_data_collection 'CrysAlisPro 1.171.38.46 (Rigaku OD, 2015)'
_computing_data_reduction 'CrysAlisPro 1.171.38.46 (Rigaku OD, 2015)'
_computing_molecular_graphics 'X-Seed v. 4.0 (Barbour, 2001)'
_computing_publication_material 'SHELXL-2018/3 (Sheldrick, 2015)'
_computing_structure_refinement 'SHELXL-2018/3 (Sheldrick, 2015)'
_computing_structure_solution 'SHELXT-2015/1 (Sheldrick, 2015)'
_diffrn_ambient_temperature 100(2)
_diffrn_detector 'CCD plate'
_diffrn_detector_area_resol_mean 16.0009
_diffrn_detector_type Sapphire3
_diffrn_measured_fraction_theta_full 0.998
_diffrn_measured_fraction_theta_max 0.999
_diffrn_measurement_device 'four-circle diffractometer'
_diffrn_measurement_device_type 'Oxford Diffraction Xcalibur-S'
_diffrn_measurement_method '\w scans'
_diffrn_orient_matrix_UB_11 0.0488276
_diffrn_orient_matrix_UB_12 -0.0475322
_diffrn_orient_matrix_UB_13 0.0214141
_diffrn_orient_matrix_UB_21 -0.0183861
_diffrn_orient_matrix_UB_22 0.0164907
_diffrn_orient_matrix_UB_23 0.0327484
_diffrn_orient_matrix_UB_31 -0.0519747
_diffrn_orient_matrix_UB_32 -0.0326427
_diffrn_orient_matrix_UB_33 0.0095796
_diffrn_radiation_monochromator graphite
_diffrn_radiation_source 'fine-focus sealed tube'
_diffrn_radiation_type MoK\a
_diffrn_radiation_wavelength 0.71073
_diffrn_reflns_av_R_equivalents 0.0548
_diffrn_reflns_av_unetI/netI 0.0938
_diffrn_reflns_Laue_measured_fraction_full 0.998
_diffrn_reflns_Laue_measured_fraction_max 0.999
_diffrn_reflns_limit_h_max 10
_diffrn_reflns_limit_h_min -12
_diffrn_reflns_limit_k_max 16
_diffrn_reflns_limit_k_min -16
_diffrn_reflns_limit_l_max 23
_diffrn_reflns_limit_l_min -23
_diffrn_reflns_number 18157
_diffrn_reflns_point_group_measured_fraction_full 0.998
_diffrn_reflns_point_group_measured_fraction_max 0.999
_diffrn_reflns_theta_full 25.242
_diffrn_reflns_theta_max 26.372
_diffrn_reflns_theta_min 2.911
_exptl_absorpt_coefficient_mu 0.234
_exptl_absorpt_correction_T_max 0.990
_exptl_absorpt_correction_T_min 0.965
_exptl_absorpt_correction_type analytical
_exptl_absorpt_process_details
;
CrysAlisPro, Agilent Technologies,
Version 1.171.37.31 (release 14-01-2014 CrysAlis171 .NET)
(compiled Jan 14 2014,18:38:05)
Analytical numeric absorption correction using a multifaceted crystal
			model based on expressions derived by R.C. Clark & J.S. Reid.
(Clark, R. C. & Reid, J. S. (1995). Acta Cryst. A51, 887-897)
Empirical absorption correction using spherical harmonics,
 implemented in SCALE3 ABSPACK scaling algorithm.
;
_exptl_crystal_colour colorless
_exptl_crystal_density_diffrn 1.253
_exptl_crystal_description needle
_exptl_crystal_F_000 864
_exptl_crystal_size_max 0.260
_exptl_crystal_size_mid 0.090
_exptl_crystal_size_min 0.050
_refine_diff_density_max 1.287
_refine_diff_density_min -0.541
_refine_diff_density_rms 0.069
_refine_ls_extinction_method none
_refine_ls_goodness_of_fit_ref 1.002
_refine_ls_hydrogen_treatment constr
_refine_ls_matrix_type full
_refine_ls_number_parameters 523
_refine_ls_number_reflns 8913
_refine_ls_number_restraints 0
_refine_ls_restrained_S_all 1.002
_refine_ls_R_factor_all 0.1054
_refine_ls_R_factor_gt 0.0625
_refine_ls_shift/su_max 0.000
_refine_ls_shift/su_mean 0.000
_refine_ls_structure_factor_coef Fsqd
_refine_ls_weighting_details 'w=1/[\s^2^(Fo^2^)+(0.0450P)^2^+1.5000P] where P=(Fo^2^+2Fc^2^)/3'
_refine_ls_weighting_scheme calc
_refine_ls_wR_factor_gt 0.1234
_refine_ls_wR_factor_ref 0.1434
_reflns_Friedel_coverage 0.000
_reflns_number_gt 5838
_reflns_number_total 8913
_reflns_threshold_expression 'I > 2\s(I)'
_cod_data_source_file d0nj01975e1.cif
_cod_data_source_block 090604j
_cod_depositor_comments
;Adding full bibliography for 7059666--7059672.cif.

 Adding full bibliography for 7059666--7059672.cif.
;
_cod_original_cell_volume 2180.60(17)
_cod_database_code 7059671
_shelx_shelxl_version_number 2018/3
_shelx_space_group_comment
;
The symmetry employed for this shelxl refinement is uniquely defined
by the following loop, which should always be used as a source of
symmetry information in preference to the above space-group names.
They are only intended as comments.
;
_shelx_estimated_absorpt_t_min 0.942
_shelx_estimated_absorpt_t_max 0.988

loop_
_space_group_symop_operation_xyz
'x, y, z'
'-x, -y, -z'

loop_
_atom_site_label
_atom_site_type_symbol
_atom_site_fract_x
_atom_site_fract_y
_atom_site_fract_z
_atom_site_U_iso_or_equiv
_atom_site_adp_type
_atom_site_occupancy
_atom_site_site_symmetry_order
_atom_site_calc_flag
_atom_site_refinement_flags_posn
_atom_site_refinement_flags_adp
_atom_site_refinement_flags_occupancy
_atom_site_disorder_assembly
_atom_site_disorder_group
P1 P 0.32908(8) 0.19761(7) 0.36079(5) 0.0243(2) Uani 1 1 d . . . . .
C1 C 0.1976(3) 0.2726(3) 0.28960(17) 0.0252(7) Uani 1 1 d . . . . .
H1A H 0.179077 0.219439 0.265759 0.030 Uiso 1 1 calc R U . . .
H1B H 0.110521 0.298927 0.314949 0.030 Uiso 1 1 calc R U . . .
C111 C 0.2368(3) 0.3734(3) 0.22798(17) 0.0247(7) Uani 1 1 d . . . . .
C112 C 0.3026(3) 0.3584(3) 0.16237(17) 0.0265(7) Uani 1 1 d . . . . .
H112 H 0.326901 0.285013 0.157841 0.032 Uiso 1 1 calc R U . . .
C113 C 0.3329(3) 0.4500(3) 0.10347(19) 0.0332(9) Uani 1 1 d . . . . .
H113 H 0.377688 0.439368 0.058533 0.040 Uiso 1 1 calc R U . . .
C114 C 0.2984(3) 0.5570(3) 0.1097(2) 0.0353(9) Uani 1 1 d . . . . .
H114 H 0.318808 0.619759 0.068964 0.042 Uiso 1 1 calc R U . . .
C115 C 0.2344(3) 0.5729(3) 0.1752(2) 0.0330(8) Uani 1 1 d . . . . .
H115 H 0.212119 0.646262 0.179816 0.040 Uiso 1 1 calc R U . . .
C116 C 0.2027(3) 0.4813(3) 0.23415(19) 0.0292(8) Uani 1 1 d . . . . .
H116 H 0.157457 0.492309 0.278905 0.035 Uiso 1 1 calc R U . . .
C121 C 0.3497(3) 0.2811(3) 0.41724(17) 0.0255(7) Uani 1 1 d . . . . .
C122 C 0.2310(3) 0.3443(3) 0.44064(18) 0.0293(8) Uani 1 1 d . . . . .
H122 H 0.142971 0.350150 0.421513 0.035 Uiso 1 1 calc R U . . .
C123 C 0.2412(4) 0.3983(3) 0.49155(19) 0.0345(8) Uani 1 1 d . . . . .
H123 H 0.160251 0.441310 0.507586 0.041 Uiso 1 1 calc R U . . .
C124 C 0.3700(4) 0.3898(3) 0.5194(2) 0.0359(9) Uani 1 1 d . . . . .
H124 H 0.376921 0.427781 0.554085 0.043 Uiso 1 1 calc R U . . .
C125 C 0.4881(4) 0.3263(3) 0.49693(19) 0.0347(9) Uani 1 1 d . . . . .
H125 H 0.575749 0.320695 0.516318 0.042 Uiso 1 1 calc R U . . .
C126 C 0.4792(3) 0.2711(3) 0.44654(18) 0.0297(8) Uani 1 1 d . . . . .
H126 H 0.560208 0.226505 0.431756 0.036 Uiso 1 1 calc R U . . .
C131 C 0.2669(3) 0.0767(3) 0.42249(18) 0.0267(7) Uani 1 1 d . . . . .
C132 C 0.2692(3) 0.0521(3) 0.50116(19) 0.0326(8) Uani 1 1 d . . . . .
H132 H 0.309198 0.095847 0.521956 0.039 Uiso 1 1 calc R U . . .
C133 C 0.2124(3) -0.0366(3) 0.5483(2) 0.0343(9) Uani 1 1 d . . . . .
H133 H 0.212596 -0.053295 0.601777 0.041 Uiso 1 1 calc R U . . .
C134 C 0.1560(3) -0.1008(3) 0.51877(19) 0.0317(8) Uani 1 1 d . . . . .
H134 H 0.118457 -0.161906 0.552114 0.038 Uiso 1 1 calc R U . . .
C135 C 0.1527(3) -0.0779(3) 0.44078(19) 0.0319(8) Uani 1 1 d . . . . .
H135 H 0.113514 -0.122944 0.420792 0.038 Uiso 1 1 calc R U . . .
C136 C 0.2078(3) 0.0121(3) 0.39232(19) 0.0305(8) Uani 1 1 d . . . . .
H136 H 0.205209 0.029496 0.338862 0.037 Uiso 1 1 calc R U . . .
C141 C 0.4925(3) 0.1586(3) 0.31588(17) 0.0242(7) Uani 1 1 d . . . . .
C142 C 0.5388(3) 0.0501(3) 0.31244(19) 0.0325(8) Uani 1 1 d . . . . .
H142 H 0.484310 -0.005356 0.334057 0.039 Uiso 1 1 calc R U . . .
C143 C 0.6658(3) 0.0230(3) 0.2771(2) 0.0373(9) Uani 1 1 d . . . . .
H143 H 0.697303 -0.050849 0.273911 0.045 Uiso 1 1 calc R U . . .
C144 C 0.7462(3) 0.1032(3) 0.24662(18) 0.0329(8) Uani 1 1 d . . . . .
H144 H 0.833160 0.083775 0.223054 0.039 Uiso 1 1 calc R U . . .
C145 C 0.7012(3) 0.2105(3) 0.25018(17) 0.0317(8) Uani 1 1 d . . . . .
H145 H 0.757488 0.264851 0.229625 0.038 Uiso 1 1 calc R U . . .
C146 C 0.5741(3) 0.2396(3) 0.28364(17) 0.0290(8) Uani 1 1 d . . . . .
H146 H 0.541926 0.314505 0.284793 0.035 Uiso 1 1 calc R U . . .
P2 P 0.67978(7) 0.73892(7) 0.15750(4) 0.01885(19) Uani 1 1 d . . . . .
C2 C 0.6113(3) 0.8610(2) 0.07741(16) 0.0212(7) Uani 1 1 d . . . . .
H2A H 0.578677 0.926805 0.095402 0.025 Uiso 1 1 calc R U . . .
H2B H 0.687843 0.877968 0.040149 0.025 Uiso 1 1 calc R U . . .
C211 C 0.4926(3) 0.8484(2) 0.03698(16) 0.0193(7) Uani 1 1 d . . . . .
C212 C 0.3552(3) 0.8799(3) 0.05874(17) 0.0242(7) Uani 1 1 d . . . . .
H212 H 0.334019 0.905473 0.101356 0.029 Uiso 1 1 calc R U . . .
C213 C 0.2481(3) 0.8737(3) 0.01731(17) 0.0249(7) Uani 1 1 d . . . . .
H213 H 0.154091 0.894506 0.032197 0.030 Uiso 1 1 calc R U . . .
C214 C 0.2787(3) 0.8375(3) -0.04499(18) 0.0256(7) Uani 1 1 d . . . . .
H214 H 0.205691 0.834272 -0.073178 0.031 Uiso 1 1 calc R U . . .
C215 C 0.4157(3) 0.8060(3) -0.06650(17) 0.0251(7) Uani 1 1 d . . . . .
H215 H 0.436527 0.780699 -0.109235 0.030 Uiso 1 1 calc R U . . .
C216 C 0.5225(3) 0.8114(2) -0.02554(17) 0.0221(7) Uani 1 1 d . . . . .
H216 H 0.616371 0.789632 -0.040358 0.027 Uiso 1 1 calc R U . . .
C221 C 0.7455(3) 0.6172(2) 0.12873(16) 0.0187(7) Uani 1 1 d . . . . .
C222 C 0.8879(3) 0.5819(3) 0.11974(17) 0.0258(7) Uani 1 1 d . . . . .
H222 H 0.949974 0.622324 0.128920 0.031 Uiso 1 1 calc R U . . .
C223 C 0.9392(3) 0.4878(3) 0.09738(19) 0.0310(8) Uani 1 1 d . . . . .
H223 H 1.036505 0.463678 0.091381 0.037 Uiso 1 1 calc R U . . .
C224 C 0.8496(3) 0.4291(3) 0.08380(17) 0.0283(8) Uani 1 1 d . . . . .
H224 H 0.885221 0.364652 0.068370 0.034 Uiso 1 1 calc R U . . .
C225 C 0.7071(3) 0.4641(3) 0.09271(17) 0.0260(7) Uani 1 1 d . . . . .
H225 H 0.645637 0.422811 0.084024 0.031 Uiso 1 1 calc R U . . .
C226 C 0.6547(3) 0.5584(3) 0.11407(17) 0.0227(7) Uani 1 1 d . . . . .
H226 H 0.557199 0.583274 0.118806 0.027 Uiso 1 1 calc R U . . .
C231 C 0.8158(3) 0.7732(3) 0.19658(17) 0.0217(7) Uani 1 1 d . . . . .
C232 C 0.8863(3) 0.8563(3) 0.15255(19) 0.0275(8) Uani 1 1 d . . . . .
H232 H 0.866058 0.893259 0.100241 0.033 Uiso 1 1 calc R U . . .
C233 C 0.9862(3) 0.8846(3) 0.1856(2) 0.0337(8) Uani 1 1 d . . . . .
H233 H 1.035086 0.940796 0.155918 0.040 Uiso 1 1 calc R U . . .
C234 C 1.0145(3) 0.8310(3) 0.2618(2) 0.0375(9) Uani 1 1 d . . . . .
H234 H 1.080934 0.852388 0.284439 0.045 Uiso 1 1 calc R U . . .
C235 C 0.9478(3) 0.7471(3) 0.3053(2) 0.0371(9) Uani 1 1 d . . . . .
H235 H 0.969840 0.709487 0.357376 0.045 Uiso 1 1 calc R U . . .
C236 C 0.8480(3) 0.7176(3) 0.27271(19) 0.0300(8) Uani 1 1 d . . . . .
H236 H 0.801847 0.659493 0.302400 0.036 Uiso 1 1 calc R U . . .
C241 C 0.5480(3) 0.7106(3) 0.22941(16) 0.0201(7) Uani 1 1 d . . . . .
C242 C 0.4637(3) 0.8024(3) 0.24732(18) 0.0247(7) Uani 1 1 d . . . . .
H242 H 0.474472 0.877327 0.220160 0.030 Uiso 1 1 calc R U . . .
C243 C 0.3651(3) 0.7829(3) 0.30479(18) 0.0299(8) Uani 1 1 d . . . . .
H243 H 0.309094 0.844834 0.317675 0.036 Uiso 1 1 calc R U . . .
C244 C 0.3464(3) 0.6747(3) 0.34380(18) 0.0297(8) Uani 1 1 d . . . . .
H244 H 0.276216 0.662646 0.382175 0.036 Uiso 1 1 calc R U . . .
C245 C 0.4301(3) 0.5846(3) 0.32684(17) 0.0299(8) Uani 1 1 d . . . . .
H245 H 0.418634 0.509965 0.354338 0.036 Uiso 1 1 calc R U . . .
C246 C 0.5314(3) 0.6018(3) 0.26967(17) 0.0233(7) Uani 1 1 d . . . . .
H246 H 0.589039 0.539144 0.258312 0.028 Uiso 1 1 calc R U . . .
S1 S 0.09566(8) 0.16357(8) 0.06307(5) 0.0337(2) Uani 1 1 d . . . . .
C11 C 0.1803(3) 0.1067(3) 0.1440(2) 0.0285(8) Uani 1 1 d . . . . .
N11 N 0.2404(3) 0.0660(3) 0.20014(18) 0.0435(8) Uani 1 1 d . . . . .
S2 S 0.14973(10) 0.59446(8) 0.64751(6) 0.0464(3) Uani 1 1 d . . . . .
C21 C 0.1283(3) 0.6320(3) 0.5549(2) 0.0366(9) Uani 1 1 d . . . . .
N21 N 0.1088(3) 0.6612(3) 0.4894(2) 0.0474(9) Uani 1 1 d . . . . .

loop_
_atom_site_aniso_label
_atom_site_aniso_U_11
_atom_site_aniso_U_22
_atom_site_aniso_U_33
_atom_site_aniso_U_23
_atom_site_aniso_U_13
_atom_site_aniso_U_12
P1 0.0244(4) 0.0237(4) 0.0226(4) -0.0075(4) -0.0022(3) -0.0004(3)
C1 0.0218(16) 0.0283(18) 0.0237(17) -0.0084(14) -0.0039(13) -0.0003(13)
C111 0.0196(15) 0.0271(18) 0.0219(16) -0.0021(14) -0.0071(12) -0.0005(13)
C112 0.0221(16) 0.0283(18) 0.0268(18) -0.0079(14) -0.0062(13) 0.0000(13)
C113 0.0225(17) 0.043(2) 0.0237(18) 0.0007(16) -0.0040(13) -0.0038(15)
C114 0.0268(18) 0.035(2) 0.033(2) 0.0077(16) -0.0090(15) -0.0102(15)
C115 0.0267(18) 0.0258(18) 0.043(2) -0.0027(16) -0.0146(15) -0.0063(14)
C116 0.0265(17) 0.0284(19) 0.0300(18) -0.0079(15) -0.0062(14) -0.0008(14)
C121 0.0273(17) 0.0271(18) 0.0236(17) -0.0107(14) -0.0017(13) -0.0044(14)
C122 0.0249(17) 0.0341(19) 0.0284(18) -0.0113(15) -0.0009(14) -0.0034(14)
C123 0.0345(19) 0.038(2) 0.034(2) -0.0190(17) 0.0051(15) -0.0068(16)
C124 0.045(2) 0.040(2) 0.0290(19) -0.0183(16) 0.0033(16) -0.0119(17)
C125 0.0341(19) 0.044(2) 0.0274(18) -0.0125(16) -0.0066(15) -0.0077(16)
C126 0.0254(17) 0.036(2) 0.0256(18) -0.0111(15) -0.0038(14) 0.0004(14)
C131 0.0284(17) 0.0229(17) 0.0240(17) -0.0043(14) -0.0003(13) -0.0009(14)
C132 0.0333(19) 0.0302(19) 0.0292(19) -0.0043(15) -0.0059(15) -0.0029(15)
C133 0.0359(19) 0.034(2) 0.0252(18) -0.0015(16) -0.0036(15) -0.0034(16)
C134 0.0321(18) 0.0219(17) 0.0295(19) -0.0003(15) 0.0057(15) 0.0019(14)
C135 0.0343(19) 0.0262(18) 0.034(2) -0.0095(15) 0.0032(15) -0.0057(15)
C136 0.0376(19) 0.0264(18) 0.0240(18) -0.0063(15) 0.0030(14) -0.0039(15)
C141 0.0232(16) 0.0297(18) 0.0197(16) -0.0120(14) -0.0071(13) 0.0036(14)
C142 0.0296(18) 0.036(2) 0.037(2) -0.0194(16) -0.0060(15) -0.0033(15)
C143 0.0320(19) 0.037(2) 0.049(2) -0.0284(18) -0.0062(16) 0.0045(16)
C144 0.0295(18) 0.048(2) 0.0237(18) -0.0164(16) -0.0033(14) -0.0045(16)
C145 0.0315(18) 0.036(2) 0.0196(17) -0.0005(15) -0.0006(14) -0.0040(15)
C146 0.0316(18) 0.0283(18) 0.0199(17) -0.0018(14) -0.0026(14) -0.0007(15)
P2 0.0155(4) 0.0195(4) 0.0213(4) -0.0065(3) -0.0017(3) -0.0029(3)
C2 0.0215(15) 0.0197(16) 0.0207(16) -0.0041(13) -0.0020(12) -0.0045(12)
C211 0.0198(15) 0.0144(15) 0.0199(15) 0.0001(12) -0.0033(12) -0.0036(12)
C212 0.0228(16) 0.0244(17) 0.0213(16) -0.0062(13) -0.0007(13) 0.0011(13)
C213 0.0156(15) 0.0271(17) 0.0272(18) -0.0062(14) 0.0016(13) -0.0002(13)
C214 0.0212(16) 0.0258(17) 0.0261(17) -0.0021(14) -0.0078(13) -0.0047(13)
C215 0.0284(17) 0.0253(17) 0.0208(16) -0.0081(14) -0.0018(13) -0.0024(14)
C216 0.0175(15) 0.0218(16) 0.0246(17) -0.0050(13) -0.0005(12) -0.0031(12)
C221 0.0187(15) 0.0180(15) 0.0160(15) -0.0018(12) -0.0014(11) -0.0025(12)
C222 0.0216(16) 0.0296(18) 0.0267(17) -0.0093(14) -0.0038(13) -0.0048(14)
C223 0.0213(16) 0.036(2) 0.0319(19) -0.0120(16) -0.0039(14) 0.0042(15)
C224 0.0354(19) 0.0214(17) 0.0239(17) -0.0085(14) -0.0016(14) 0.0049(14)
C225 0.0363(19) 0.0214(17) 0.0216(17) -0.0069(13) -0.0050(14) -0.0070(14)
C226 0.0221(16) 0.0221(16) 0.0231(17) -0.0065(13) -0.0023(13) -0.0037(13)
C231 0.0172(15) 0.0215(16) 0.0294(17) -0.0135(14) -0.0019(13) -0.0013(12)
C232 0.0191(16) 0.0287(18) 0.0355(19) -0.0127(15) 0.0005(14) -0.0037(13)
C233 0.0215(17) 0.0313(19) 0.054(2) -0.0198(18) 0.0027(16) -0.0093(14)
C234 0.0239(18) 0.042(2) 0.056(2) -0.0272(19) -0.0132(16) -0.0035(16)
C235 0.0327(19) 0.040(2) 0.038(2) -0.0101(17) -0.0171(16) -0.0039(16)
C236 0.0266(17) 0.0307(19) 0.0317(19) -0.0083(15) -0.0087(14) -0.0036(14)
C241 0.0167(15) 0.0271(17) 0.0176(15) -0.0086(13) -0.0052(12) -0.0029(13)
C242 0.0206(16) 0.0263(17) 0.0272(17) -0.0093(14) -0.0045(13) -0.0027(13)
C243 0.0207(16) 0.045(2) 0.0275(18) -0.0215(16) -0.0007(13) 0.0005(15)
C244 0.0228(17) 0.050(2) 0.0192(17) -0.0139(16) 0.0036(13) -0.0117(15)
C245 0.0276(17) 0.039(2) 0.0200(17) -0.0032(15) -0.0016(13) -0.0105(15)
C246 0.0233(16) 0.0244(17) 0.0223(17) -0.0079(14) -0.0015(13) -0.0047(13)
S1 0.0223(4) 0.0374(5) 0.0381(5) -0.0112(4) -0.0013(4) -0.0011(4)
C11 0.0310(18) 0.0217(17) 0.035(2) -0.0120(15) 0.0085(15) -0.0102(14)
N11 0.060(2) 0.0397(19) 0.0320(18) -0.0093(15) -0.0024(15) -0.0155(16)
S2 0.0374(5) 0.0345(5) 0.0521(6) 0.0000(5) -0.0021(4) 0.0014(4)
C21 0.0264(18) 0.029(2) 0.057(3) -0.0180(19) 0.0082(17) -0.0069(15)
N21 0.047(2) 0.044(2) 0.055(2) -0.0220(18) 0.0157(17) -0.0155(16)

loop_
_atom_type_symbol
_atom_type_description
_atom_type_scat_dispersion_real
_atom_type_scat_dispersion_imag
_atom_type_scat_source
C C 0.0033 0.0016 'International Tables Vol C Tables 4.2.6.8 and 6.1.1.4'
H H 0.0000 0.0000 'International Tables Vol C Tables 4.2.6.8 and 6.1.1.4'
N N 0.0061 0.0033 'International Tables Vol C Tables 4.2.6.8 and 6.1.1.4'
P P 0.1023 0.0942 'International Tables Vol C Tables 4.2.6.8 and 6.1.1.4'
S S 0.1246 0.1234 'International Tables Vol C Tables 4.2.6.8 and 6.1.1.4'

loop_
_exptl_crystal_face_index_h
_exptl_crystal_face_index_k
_exptl_crystal_face_index_l
_exptl_crystal_face_perp_dist
_exptl_oxdiff_crystal_face_indexfrac_h
_exptl_oxdiff_crystal_face_indexfrac_k
_exptl_oxdiff_crystal_face_indexfrac_l
_exptl_oxdiff_crystal_face_x
_exptl_oxdiff_crystal_face_y
_exptl_oxdiff_crystal_face_z
0 0 1 0.0263 -0.0000 -0.0000 1.0000 0.0214 0.0327 0.0096
0 0 -1 0.0185 0.0000 0.0000 -1.0000 -0.0214 -0.0327 -0.0096
-1 -1 0 0.1093 -1.0000 -1.0000 0.0000 -0.0013 0.0019 0.0846
1 1 0 0.0969 1.0000 1.0000 -0.0000 0.0013 -0.0019 -0.0846
0 -1 0 0.0572 -0.0000 -1.0000 0.0000 0.0475 -0.0165 0.0326
-1 0 0 0.1295 -1.0000 -0.0000 -0.0000 -0.0488 0.0184 0.0520
1 0 0 0.1230 1.0000 0.0000 0.0000 0.0488 -0.0184 -0.0520
0 1 1 0.0284 -0.0000 1.0000 1.0000 -0.0261 0.0492 -0.0231
0 -1 -1 0.0406 0.0000 -1.0000 -1.0000 0.0261 -0.0492 0.0231

loop_
_geom_angle_atom_site_label_1
_geom_angle_atom_site_label_2
_geom_angle_atom_site_label_3
_geom_angle
_geom_angle_site_symmetry_1
_geom_angle_site_symmetry_3
_geom_angle_publ_flag
C131 P1 C121 107.60(15) . . ?
C131 P1 C141 112.23(15) . . ?
C121 P1 C141 109.23(15) . . ?
C131 P1 C1 106.03(15) . . ?
C121 P1 C1 111.80(15) . . ?
C141 P1 C1 109.93(14) . . ?
C111 C1 P1 113.9(2) . . ?
C111 C1 H1A 108.8 . . ?
P1 C1 H1A 108.8 . . ?
C111 C1 H1B 108.8 . . ?
P1 C1 H1B 108.8 . . ?
H1A C1 H1B 107.7 . . ?
C112 C111 C116 119.3(3) . . ?
C112 C111 C1 119.0(3) . . ?
C116 C111 C1 121.6(3) . . ?
C113 C112 C111 120.2(3) . . ?
C113 C112 H112 119.9 . . ?
C111 C112 H112 119.9 . . ?
C114 C113 C112 120.2(3) . . ?
C114 C113 H113 119.9 . . ?
C112 C113 H113 119.9 . . ?
C115 C114 C113 120.1(3) . . ?
C115 C114 H114 119.9 . . ?
C113 C114 H114 119.9 . . ?
C114 C115 C116 119.8(3) . . ?
C114 C115 H115 120.1 . . ?
C116 C115 H115 120.1 . . ?
C115 C116 C111 120.3(3) . . ?
C115 C116 H116 119.9 . . ?
C111 C116 H116 119.9 . . ?
C122 C121 C126 119.9(3) . . ?
C122 C121 P1 118.3(2) . . ?
C126 C121 P1 121.2(2) . . ?
C123 C122 C121 120.0(3) . . ?
C123 C122 H122 120.0 . . ?
C121 C122 H122 120.0 . . ?
C122 C123 C124 120.0(3) . . ?
C122 C123 H123 120.0 . . ?
C124 C123 H123 120.0 . . ?
C125 C124 C123 120.3(4) . . ?
C125 C124 H124 119.9 . . ?
C123 C124 H124 119.9 . . ?
C126 C125 C124 120.3(3) . . ?
C126 C125 H125 119.8 . . ?
C124 C125 H125 119.8 . . ?
C125 C126 C121 119.5(3) . . ?
C125 C126 H126 120.2 . . ?
C121 C126 H126 120.2 . . ?
C136 C131 C132 120.1(3) . . ?
C136 C131 P1 120.3(2) . . ?
C132 C131 P1 119.4(3) . . ?
C133 C132 C131 119.1(4) . . ?
C133 C132 H132 120.4 . . ?
C131 C132 H132 120.4 . . ?
C134 C133 C132 120.8(3) . . ?
C134 C133 H133 119.6 . . ?
C132 C133 H133 119.6 . . ?
C133 C134 C135 121.1(3) . . ?
C133 C134 H134 119.5 . . ?
C135 C134 H134 119.5 . . ?
C134 C135 C136 119.0(4) . . ?
C134 C135 H135 120.5 . . ?
C136 C135 H135 120.5 . . ?
C135 C136 C131 119.9(3) . . ?
C135 C136 H136 120.0 . . ?
C131 C136 H136 120.0 . . ?
C142 C141 C146 119.6(3) . . ?
C142 C141 P1 121.1(3) . . ?
C146 C141 P1 119.3(2) . . ?
C141 C142 C143 119.5(3) . . ?
C141 C142 H142 120.2 . . ?
C143 C142 H142 120.2 . . ?
C144 C143 C142 120.3(3) . . ?
C144 C143 H143 119.9 . . ?
C142 C143 H143 119.9 . . ?
C145 C144 C143 120.4(3) . . ?
C145 C144 H144 119.8 . . ?
C143 C144 H144 119.8 . . ?
C144 C145 C146 120.1(3) . . ?
C144 C145 H145 120.0 . . ?
C146 C145 H145 120.0 . . ?
C145 C146 C141 120.1(3) . . ?
C145 C146 H146 120.0 . . ?
C141 C146 H146 120.0 . . ?
C241 P2 C221 109.89(14) . . ?
C241 P2 C231 107.83(14) . . ?
C221 P2 C231 110.37(13) . . ?
C241 P2 C2 110.21(13) . . ?
C221 P2 C2 111.05(14) . . ?
C231 P2 C2 107.42(14) . . ?
C211 C2 P2 115.2(2) . . ?
C211 C2 H2A 108.5 . . ?
P2 C2 H2A 108.5 . . ?
C211 C2 H2B 108.5 . . ?
P2 C2 H2B 108.5 . . ?
H2A C2 H2B 107.5 . . ?
C216 C211 C212 119.8(3) . . ?
C216 C211 C2 119.1(3) . . ?
C212 C211 C2 121.0(3) . . ?
C211 C212 C213 119.5(3) . . ?
C211 C212 H212 120.2 . . ?
C213 C212 H212 120.2 . . ?
C214 C213 C212 120.3(3) . . ?
C214 C213 H213 119.9 . . ?
C212 C213 H213 119.9 . . ?
C213 C214 C215 120.1(3) . . ?
C213 C214 H214 119.9 . . ?
C215 C214 H214 119.9 . . ?
C214 C215 C216 120.0(3) . . ?
C214 C215 H215 120.0 . . ?
C216 C215 H215 120.0 . . ?
C211 C216 C215 120.3(3) . . ?
C211 C216 H216 119.9 . . ?
C215 C216 H216 119.9 . . ?
C222 C221 C226 119.8(3) . . ?
C222 C221 P2 119.7(2) . . ?
C226 C221 P2 120.5(2) . . ?
C223 C222 C221 119.9(3) . . ?
C223 C222 H222 120.0 . . ?
C221 C222 H222 120.0 . . ?
C224 C223 C222 120.3(3) . . ?
C224 C223 H223 119.9 . . ?
C222 C223 H223 119.9 . . ?
C223 C224 C225 120.0(3) . . ?
C223 C224 H224 120.0 . . ?
C225 C224 H224 120.0 . . ?
C226 C225 C224 120.3(3) . . ?
C226 C225 H225 119.8 . . ?
C224 C225 H225 119.8 . . ?
C225 C226 C221 119.7(3) . . ?
C225 C226 H226 120.1 . . ?
C221 C226 H226 120.1 . . ?
C236 C231 C232 120.0(3) . . ?
C236 C231 P2 118.9(2) . . ?
C232 C231 P2 121.1(2) . . ?
C233 C232 C231 119.5(3) . . ?
C233 C232 H232 120.2 . . ?
C231 C232 H232 120.2 . . ?
C234 C233 C232 119.9(3) . . ?
C234 C233 H233 120.0 . . ?
C232 C233 H233 120.0 . . ?
C235 C234 C233 121.0(3) . . ?
C235 C234 H234 119.5 . . ?
C233 C234 H234 119.5 . . ?
C234 C235 C236 119.6(3) . . ?
C234 C235 H235 120.2 . . ?
C236 C235 H235 120.2 . . ?
C235 C236 C231 120.0(3) . . ?
C235 C236 H236 120.0 . . ?
C231 C236 H236 120.0 . . ?
C246 C241 C242 119.6(3) . . ?
C246 C241 P2 122.3(2) . . ?
C242 C241 P2 118.0(2) . . ?
C243 C242 C241 119.4(3) . . ?
C243 C242 H242 120.3 . . ?
C241 C242 H242 120.3 . . ?
C242 C243 C244 121.0(3) . . ?
C242 C243 H243 119.5 . . ?
C244 C243 H243 119.5 . . ?
C245 C244 C243 119.6(3) . . ?
C245 C244 H244 120.2 . . ?
C243 C244 H244 120.2 . . ?
C244 C245 C246 120.5(3) . . ?
C244 C245 H245 119.7 . . ?
C246 C245 H245 119.7 . . ?
C241 C246 C245 119.8(3) . . ?
C241 C246 H246 120.1 . . ?
C245 C246 H246 120.1 . . ?
N11 C11 S1 179.2(3) . . ?
N21 C21 S2 177.7(3) . . ?

loop_
_geom_bond_atom_site_label_1
_geom_bond_atom_site_label_2
_geom_bond_distance
_geom_bond_site_symmetry_2
_geom_bond_publ_flag
P1 C131 1.793(3) . ?
P1 C121 1.794(3) . ?
P1 C141 1.797(3) . ?
P1 C1 1.811(3) . ?
C1 C111 1.514(4) . ?
C1 H1A 0.9900 . ?
C1 H1B 0.9900 . ?
C111 C112 1.386(4) . ?
C111 C116 1.393(5) . ?
C112 C113 1.383(4) . ?
C112 H112 0.9500 . ?
C113 C114 1.382(5) . ?
C113 H113 0.9500 . ?
C114 C115 1.381(5) . ?
C114 H114 0.9500 . ?
C115 C116 1.388(4) . ?
C115 H115 0.9500 . ?
C116 H116 0.9500 . ?
C121 C122 1.393(4) . ?
C121 C126 1.403(4) . ?
C122 C123 1.378(5) . ?
C122 H122 0.9500 . ?
C123 C124 1.389(5) . ?
C123 H123 0.9500 . ?
C124 C125 1.384(5) . ?
C124 H124 0.9500 . ?
C125 C126 1.378(5) . ?
C125 H125 0.9500 . ?
C126 H126 0.9500 . ?
C131 C136 1.397(5) . ?
C131 C132 1.399(4) . ?
C132 C133 1.384(5) . ?
C132 H132 0.9500 . ?
C133 C134 1.369(5) . ?
C133 H133 0.9500 . ?
C134 C135 1.390(5) . ?
C134 H134 0.9500 . ?
C135 C136 1.394(4) . ?
C135 H135 0.9500 . ?
C136 H136 0.9500 . ?
C141 C142 1.387(5) . ?
C141 C146 1.402(5) . ?
C142 C143 1.391(5) . ?
C142 H142 0.9500 . ?
C143 C144 1.382(5) . ?
C143 H143 0.9500 . ?
C144 C145 1.372(5) . ?
C144 H144 0.9500 . ?
C145 C146 1.382(4) . ?
C145 H145 0.9500 . ?
C146 H146 0.9500 . ?
P2 C241 1.788(3) . ?
P2 C221 1.790(3) . ?
P2 C231 1.793(3) . ?
P2 C2 1.812(3) . ?
C2 C211 1.522(4) . ?
C2 H2A 0.9900 . ?
C2 H2B 0.9900 . ?
C211 C216 1.390(4) . ?
C211 C212 1.391(4) . ?
C212 C213 1.402(4) . ?
C212 H212 0.9500 . ?
C213 C214 1.380(5) . ?
C213 H213 0.9500 . ?
C214 C215 1.386(4) . ?
C214 H214 0.9500 . ?
C215 C216 1.390(4) . ?
C215 H215 0.9500 . ?
C216 H216 0.9500 . ?
C221 C222 1.391(4) . ?
C221 C226 1.397(4) . ?
C222 C223 1.385(5) . ?
C222 H222 0.9500 . ?
C223 C224 1.378(5) . ?
C223 H223 0.9500 . ?
C224 C225 1.391(4) . ?
C224 H224 0.9500 . ?
C225 C226 1.379(4) . ?
C225 H225 0.9500 . ?
C226 H226 0.9500 . ?
C231 C236 1.391(4) . ?
C231 C232 1.394(4) . ?
C232 C233 1.388(5) . ?
C232 H232 0.9500 . ?
C233 C234 1.381(5) . ?
C233 H233 0.9500 . ?
C234 C235 1.375(5) . ?
C234 H234 0.9500 . ?
C235 C236 1.391(5) . ?
C235 H235 0.9500 . ?
C236 H236 0.9500 . ?
C241 C246 1.385(4) . ?
C241 C242 1.402(4) . ?
C242 C243 1.380(4) . ?
C242 H242 0.9500 . ?
C243 C244 1.380(5) . ?
C243 H243 0.9500 . ?
C244 C245 1.375(5) . ?
C244 H244 0.9500 . ?
C245 C246 1.392(4) . ?
C245 H245 0.9500 . ?
C246 H246 0.9500 . ?
S1 C11 1.654(4) . ?
C11 N11 1.156(4) . ?
S2 C21 1.655(4) . ?
C21 N21 1.176(5) . ?
